data_4302378
loop_
_publ_author_name
'Zhang, Yi'
'Pullarkat, Sumod A.'
'Li, Yongxin'
'Leung, Pak-Hing'

_publ_section_title
;
 Asymmetric Synthesis of Diphosphine Ligands Containing Phosphorus and
 Carbon Stereogenic Centers by Means of a Chiral Palladium Complex
 Promoted Hydrophosphination Reaction
;
_journal_coden_ASTM INOCAJ
_journal_issue 12
_journal_name_full 'Inorganic chemistry'
_journal_page_first 5535
_journal_page_last 5539
_journal_paper_doi 10.1021/ic900461t
_journal_volume 48
_journal_year 2009
_chemical_absolute_configuration ad
_chemical_formula_moiety 'C38 H42 N P2 Pd, Cl O4'
_chemical_formula_sum 'C38 H42 Cl N O4 P2 Pd'
_chemical_formula_weight 780.52
_space_group_IT_number 4
_symmetry_cell_setting monoclinic
_symmetry_space_group_name_Hall 'P 2yb'
_symmetry_space_group_name_H-M 'P 1 21 1'
_atom_sites_solution_hydrogens geom
_atom_sites_solution_primary direct
_atom_sites_solution_secondary difmap
_audit_creation_method SHELXL-97
_cell_angle_alpha 90.00
_cell_angle_beta 109.602(7)
_cell_angle_gamma 90.00
_cell_formula_units_Z 4
_cell_length_a 19.480(2)
_cell_length_b 9.6937(11)
_cell_length_c 20.358(2)
_cell_measurement_reflns_used 6236
_cell_measurement_temperature 173(2)
_cell_measurement_theta_max 22.69
_cell_measurement_theta_min 2.22
_cell_volume 3621.5(7)
_computing_cell_refinement 'Bruker SMART'
_computing_data_collection 'Bruker SMART'
_computing_data_reduction 'Bruker SAINT'
_computing_molecular_graphics 'Bruker SHELXTL'
_computing_publication_material 'Bruker SHELXTL'
_computing_structure_refinement 'SHELXL-97 (Sheldrick, 1997)'
_computing_structure_solution 'SHELXS-97 (Sheldrick, 1990)'
_diffrn_ambient_temperature 173(2)
_diffrn_measured_fraction_theta_full 0.990
_diffrn_measured_fraction_theta_max 0.990
_diffrn_measurement_device_type 'CCD area detector'
_diffrn_measurement_method 'phi and omega scans'
_diffrn_radiation_monochromator graphite
_diffrn_radiation_source 'fine-focus sealed tube'
_diffrn_radiation_type MoK\a
_diffrn_radiation_wavelength 0.71073
_diffrn_reflns_av_R_equivalents 0.1341
_diffrn_reflns_av_sigmaI/netI 0.1340
_diffrn_reflns_limit_h_max 23
_diffrn_reflns_limit_h_min -23
_diffrn_reflns_limit_k_max 11
_diffrn_reflns_limit_k_min -10
_diffrn_reflns_limit_l_max 24
_diffrn_reflns_limit_l_min -24
_diffrn_reflns_number 52186
_diffrn_reflns_theta_full 25.00
_diffrn_reflns_theta_max 25.00
_diffrn_reflns_theta_min 1.06
_exptl_absorpt_coefficient_mu 0.715
_exptl_absorpt_correction_T_max 0.9858
_exptl_absorpt_correction_T_min 0.8036
_exptl_absorpt_correction_type multi-scan
_exptl_absorpt_process_details sadabs
_exptl_crystal_colour colourless
_exptl_crystal_density_diffrn 1.432
_exptl_crystal_density_method 'not measured'
_exptl_crystal_description plate
_exptl_crystal_F_000 1608
_exptl_crystal_size_max 0.32
_exptl_crystal_size_mid 0.24
_exptl_crystal_size_min 0.02
_refine_diff_density_max 0.775
_refine_diff_density_min -2.585
_refine_diff_density_rms 0.252
_refine_ls_abs_structure_details 'Flack H D (1983), Acta Cryst. A39, 876-881'
_refine_ls_abs_structure_Flack -0.02(4)
_refine_ls_extinction_method none
_refine_ls_goodness_of_fit_ref 1.056
_refine_ls_hydrogen_treatment constr
_refine_ls_matrix_type full
_refine_ls_number_parameters 857
_refine_ls_number_reflns 11928
_refine_ls_number_restraints 2
_refine_ls_restrained_S_all 1.056
_refine_ls_R_factor_all 0.0990
_refine_ls_R_factor_gt 0.0686
_refine_ls_shift/su_max 0.001
_refine_ls_shift/su_mean 0.000
_refine_ls_structure_factor_coef Fsqd
_refine_ls_weighting_details 'calc w=1/[\s^2^(Fo^2^)+(0.0982P)^2^+7.4641P] where P=(Fo^2^+2Fc^2^)/3'
_refine_ls_weighting_scheme calc
_refine_ls_wR_factor_gt 0.1644
_refine_ls_wR_factor_ref 0.2095
_reflns_number_gt 9291
_reflns_number_total 11928
_reflns_threshold_expression >2sigma(I)
_cod_duplicate_entry 4338549
_cod_data_source_file ic900461t_si_001_2.cif
_cod_data_source_block leung392
_cod_depositor_comments
;
The following automatic conversions were performed:
'_symmetry_cell_setting' value 'Monoclinic' changed to 'monoclinic'
according to '/home/saulius/struct/CIF-dictionaries/cif_core.dic'
dictionary named 'cif_core.dic' version 2.4.1 from 2010-06-29.

Automatic conversion script
Id: cif_fix_enum 1527 2010-12-29 10:47:43Z saulius 
;
_cod_original_sg_symbol_H-M 'P 21'
_cod_database_code 4302378

loop_
_symmetry_equiv_pos_as_xyz
'x, y, z'
'-x, y+1/2, -z'

loop_
_atom_site_label
_atom_site_type_symbol
_atom_site_fract_x
_atom_site_fract_y
_atom_site_fract_z
_atom_site_U_iso_or_equiv
_atom_site_adp_type
_atom_site_occupancy
_atom_site_symmetry_multiplicity
_atom_site_calc_flag
_atom_site_refinement_flags
_atom_site_disorder_assembly
_atom_site_disorder_group
Pd1 Pd 0.22784(4) 0.96958(8) 0.25248(4) 0.0253(2) Uani 1 1 d . . .
Pd2 Pd 0.69978(4) 0.07910(9) 0.24931(4) 0.0281(2) Uani 1 1 d . . .
C1 C 0.2846(5) 0.9456(12) 0.4177(5) 0.029(3) Uani 1 1 d . . .
H1 H 0.2466 0.8814 0.4138 0.034 Uiso 1 1 calc R . .
C2 C 0.3297(5) 0.9843(14) 0.4820(5) 0.033(3) Uani 1 1 d . . .
H2 H 0.3232 0.9455 0.5223 0.040 Uiso 1 1 calc R . .
C3 C 0.3860(6) 1.0810(14) 0.4898(5) 0.035(2) Uani 1 1 d . . .
C4 C 0.4347(6) 1.1230(14) 0.5564(5) 0.038(3) Uani 1 1 d . . .
H4 H 0.4289 1.0845 0.5972 0.046 Uiso 1 1 calc R . .
C5 C 0.4878(6) 1.2137(15) 0.5635(6) 0.045(3) Uani 1 1 d . . .
H5 H 0.5198 1.2383 0.6085 0.055 Uiso 1 1 calc R . .
C6 C 0.4960(6) 1.2727(14) 0.5038(6) 0.039(3) Uani 1 1 d . . .
H6 H 0.5327 1.3403 0.5090 0.046 Uiso 1 1 calc R . .
C7 C 0.4526(5) 1.2357(13) 0.4381(6) 0.036(3) Uani 1 1 d . . .
H7 H 0.4609 1.2739 0.3985 0.043 Uiso 1 1 calc R . .
C8 C 0.3952(5) 1.1404(12) 0.4296(5) 0.029(2) Uani 1 1 d . . .
C9 C 0.3466(5) 1.0974(13) 0.3626(5) 0.030(2) Uani 1 1 d . . .
C10 C 0.2936(5) 0.9998(13) 0.3566(4) 0.031(3) Uani 1 1 d . . .
C11 C 0.3564(6) 1.1538(13) 0.2969(5) 0.034(3) Uani 1 1 d . . .
H11 H 0.3764 1.2497 0.3053 0.041 Uiso 1 1 calc R . .
C12 C 0.4094(5) 1.0590(16) 0.2755(5) 0.043(3) Uani 1 1 d . . .
H12A H 0.3853 0.9711 0.2581 0.064 Uiso 1 1 calc R . .
H12B H 0.4530 1.0420 0.3161 0.064 Uiso 1 1 calc R . .
H12C H 0.4235 1.1039 0.2388 0.064 Uiso 1 1 calc R . .
C13 C 0.2889(6) 1.1847(13) 0.1712(5) 0.035(3) Uani 1 1 d . . .
H13A H 0.2402 1.1978 0.1368 0.052 Uiso 1 1 calc R . .
H13B H 0.3129 1.1069 0.1570 0.052 Uiso 1 1 calc R . .
H13C H 0.3178 1.2686 0.1739 0.052 Uiso 1 1 calc R . .
C14 C 0.2399(6) 1.2692(15) 0.2576(5) 0.040(3) Uani 1 1 d . . .
H14A H 0.2317 1.2503 0.3017 0.061 Uiso 1 1 calc R . .
H14B H 0.1928 1.2770 0.2200 0.061 Uiso 1 1 calc R . .
H14C H 0.2669 1.3558 0.2615 0.061 Uiso 1 1 calc R . .
C15 C 0.0945(5) 1.1029(12) 0.1058(5) 0.031(3) Uani 1 1 d . . .
C16 C 0.0522(6) 1.1530(15) 0.1450(6) 0.044(3) Uani 1 1 d . . .
H16 H 0.0493 1.1005 0.1833 0.053 Uiso 1 1 calc R . .
C17 C 0.0166(7) 1.2709(15) 0.1296(7) 0.051(3) Uani 1 1 d . . .
H17 H -0.0125 1.3012 0.1560 0.062 Uiso 1 1 calc R . .
C18 C 0.0219(8) 1.3535(17) 0.0728(8) 0.061(4) Uani 1 1 d . . .
H18 H -0.0030 1.4392 0.0617 0.073 Uiso 1 1 calc R . .
C19 C 0.0630(7) 1.3064(16) 0.0356(7) 0.056(4) Uani 1 1 d . . .
H19 H 0.0675 1.3610 -0.0015 0.067 Uiso 1 1 calc R . .
C20 C 0.0990(6) 1.1794(15) 0.0504(6) 0.040(3) Uani 1 1 d . . .
H20 H 0.1261 1.1463 0.0226 0.048 Uiso 1 1 calc R . .
C21 C 0.1794(6) 0.9031(13) 0.0651(5) 0.036(3) Uani 1 1 d . . .
H21 H 0.1453 0.9169 0.0196 0.043 Uiso 1 1 calc R . .
C22 C 0.2443(7) 0.8540(14) 0.0691(6) 0.042(3) Uani 1 1 d . . .
H22 H 0.2504 0.8361 0.0255 0.051 Uiso 1 1 calc R . .
C23 C 0.3083(7) 0.8230(15) 0.1304(6) 0.048(3) Uani 1 1 d . . .
H23A H 0.2997 0.8554 0.1726 0.071 Uiso 1 1 calc R . .
H23B H 0.3511 0.8698 0.1260 0.071 Uiso 1 1 calc R . .
H23C H 0.3167 0.7232 0.1336 0.071 Uiso 1 1 calc R . .
C24 C 0.0825(6) 0.8116(14) 0.1379(6) 0.037(3) Uani 1 1 d . . .
H24A H 0.0421 0.8540 0.1501 0.044 Uiso 1 1 calc R . .
H24B H 0.0617 0.7711 0.0907 0.044 Uiso 1 1 calc R . .
C25 C 0.1173(6) 0.6977(14) 0.1901(6) 0.041(3) Uani 1 1 d . . .
H25 H 0.0781 0.6385 0.1966 0.049 Uiso 1 1 calc R . .
C26 C 0.1703(7) 0.6066(13) 0.1684(6) 0.043(3) Uani 1 1 d . . .
H26A H 0.1452 0.5668 0.1223 0.064 Uiso 1 1 calc R . .
H26B H 0.1882 0.5323 0.2025 0.064 Uiso 1 1 calc R . .
H26C H 0.2116 0.6625 0.1665 0.064 Uiso 1 1 calc R . .
C27 C 0.0912(5) 0.8556(12) 0.3021(5) 0.027(2) Uani 1 1 d . . .
C28 C 0.1006(6) 0.9791(16) 0.3393(6) 0.041(3) Uani 1 1 d . . .
H28 H 0.1451 1.0285 0.3501 0.050 Uiso 1 1 calc R . .
C29 C 0.0449(7) 1.0295(15) 0.3606(6) 0.046(3) Uani 1 1 d . . .
H29 H 0.0517 1.1123 0.3870 0.055 Uiso 1 1 calc R . .
C30 C -0.0210(7) 0.9590(18) 0.3432(7) 0.053(3) Uani 1 1 d U . .
H30 H -0.0595 0.9940 0.3572 0.064 Uiso 1 1 calc R . .
C31 C -0.0301(7) 0.8393(17) 0.3059(7) 0.051(3) Uani 1 1 d U . .
H31 H -0.0755 0.7922 0.2932 0.061 Uiso 1 1 calc R . .
C32 C 0.0258(6) 0.7860(14) 0.2865(7) 0.044(3) Uani 1 1 d . . .
H32 H 0.0193 0.7008 0.2621 0.052 Uiso 1 1 calc R . .
C33 C 0.2148(5) 0.6583(13) 0.3331(5) 0.031(3) Uani 1 1 d . . .
C34 C 0.1797(6) 0.5732(15) 0.3679(6) 0.042(3) Uani 1 1 d . . .
H34 H 0.1291 0.5842 0.3597 0.050 Uiso 1 1 calc R . .
C35 C 0.2185(6) 0.4735(16) 0.4141(5) 0.045(3) Uani 1 1 d . . .
H35 H 0.1945 0.4181 0.4383 0.054 Uiso 1 1 calc R . .
C36 C 0.2923(6) 0.4539(15) 0.4254(5) 0.042(3) Uani 1 1 d . . .
H36 H 0.3188 0.3851 0.4570 0.051 Uiso 1 1 calc R . .
C37 C 0.3266(6) 0.5356(13) 0.3903(6) 0.041(3) Uani 1 1 d . . .
H37 H 0.3769 0.5224 0.3975 0.049 Uiso 1 1 calc R . .
C38 C 0.2884(6) 0.6355(13) 0.3449(6) 0.034(3) Uani 1 1 d . . .
H38 H 0.3129 0.6904 0.3211 0.041 Uiso 1 1 calc R . .
C39 C 0.7835(5) 0.1476(12) 0.3376(5) 0.027(2) Uani 1 1 d . . .
C40 C 0.7968(6) 0.1109(12) 0.4067(5) 0.036(3) Uani 1 1 d . . .
H40 H 0.7637 0.0529 0.4190 0.043 Uiso 1 1 calc R . .
C41 C 0.8583(6) 0.1593(13) 0.4569(5) 0.035(3) Uani 1 1 d . . .
H41 H 0.8656 0.1391 0.5045 0.042 Uiso 1 1 calc R . .
C42 C 0.9114(6) 0.2384(13) 0.4403(6) 0.035(3) Uani 1 1 d . . .
C43 C 0.9761(6) 0.2794(14) 0.4933(6) 0.040(3) Uani 1 1 d . . .
H43 H 0.9852 0.2507 0.5400 0.047 Uiso 1 1 calc R . .
C44 C 1.0259(6) 0.3612(15) 0.4769(6) 0.044(3) Uani 1 1 d . . .
H44 H 1.0693 0.3909 0.5120 0.052 Uiso 1 1 calc R . .
C45 C 1.0106(6) 0.4003(14) 0.4059(6) 0.044(3) Uani 1 1 d . . .
H45 H 1.0446 0.4568 0.3941 0.053 Uiso 1 1 calc R . .
C46 C 0.9496(6) 0.3598(13) 0.3548(5) 0.033(3) Uani 1 1 d . . .
H46 H 0.9412 0.3894 0.3083 0.039 Uiso 1 1 calc R . .
C47 C 0.8981(5) 0.2744(12) 0.3695(5) 0.029(2) Uani 1 1 d . . .
C48 C 0.8337(5) 0.2273(12) 0.3185(5) 0.028(2) Uani 1 1 d . . .
C49 C 0.8170(6) 0.2659(14) 0.2431(5) 0.036(3) Uani 1 1 d . . .
H49 H 0.8343 0.3618 0.2396 0.044 Uiso 1 1 calc R . .
C50 C 0.8545(6) 0.1657(15) 0.2093(6) 0.044(3) Uani 1 1 d . . .
H50A H 0.8334 0.0736 0.2080 0.065 Uiso 1 1 calc R . .
H50B H 0.9067 0.1625 0.2363 0.065 Uiso 1 1 calc R . .
H50C H 0.8479 0.1961 0.1616 0.065 Uiso 1 1 calc R . .
C51 C 0.7136(7) 0.2762(17) 0.1317(6) 0.056(4) Uani 1 1 d . . .
H51A H 0.7301 0.3664 0.1211 0.084 Uiso 1 1 calc R . .
H51B H 0.6605 0.2702 0.1108 0.084 Uiso 1 1 calc R . .
H51C H 0.7362 0.2032 0.1126 0.084 Uiso 1 1 calc R . .
C52 C 0.7047(6) 0.3833(15) 0.2335(7) 0.048(3) Uani 1 1 d . . .
H52A H 0.7261 0.4669 0.2214 0.072 Uiso 1 1 calc R . .
H52B H 0.7163 0.3789 0.2841 0.072 Uiso 1 1 calc R . .
H52C H 0.6517 0.3854 0.2107 0.072 Uiso 1 1 calc R . .
C53 C 0.7377(5) -0.2102(12) 0.3557(5) 0.025(2) Uani 1 1 d . . .
C54 C 0.7453(6) -0.2630(14) 0.4207(5) 0.039(3) Uani 1 1 d . . .
H54 H 0.7120 -0.2349 0.4432 0.047 Uiso 1 1 calc R . .
C55 C 0.7979(6) -0.3522(15) 0.4529(6) 0.045(3) Uani 1 1 d . . .
H55 H 0.8033 -0.3808 0.4990 0.054 Uiso 1 1 calc R . .
C56 C 0.8448(6) -0.4040(14) 0.4213(6) 0.042(3) Uani 1 1 d . . .
H56 H 0.8804 -0.4711 0.4440 0.050 Uiso 1 1 calc R . .
C57 C 0.8389(7) -0.3565(15) 0.3563(7) 0.048(3) Uani 1 1 d . . .
H57 H 0.8707 -0.3919 0.3338 0.058 Uiso 1 1 calc R . .
C58 C 0.7873(6) -0.2576(14) 0.3223(6) 0.036(3) Uani 1 1 d . . .
H58 H 0.7851 -0.2225 0.2780 0.043 Uiso 1 1 calc R . .
C59 C 0.6217(5) -0.0488(14) 0.3680(5) 0.035(3) Uani 1 1 d . . .
H59 H 0.6103 -0.1251 0.3917 0.042 Uiso 1 1 calc R . .
C60 C 0.6019(6) 0.0747(17) 0.3849(6) 0.044(3) Uani 1 1 d . . .
H60 H 0.5779 0.0720 0.4185 0.053 Uiso 1 1 calc R . .
C61 C 0.6108(8) 0.2132(18) 0.3603(8) 0.061(4) Uani 1 1 d . . .
H61A H 0.6075 0.2087 0.3112 0.091 Uiso 1 1 calc R . .
H61B H 0.6586 0.2499 0.3882 0.091 Uiso 1 1 calc R . .
H61C H 0.5724 0.2738 0.3649 0.091 Uiso 1 1 calc R . .
C62 C 0.6002(6) -0.2013(13) 0.2451(5) 0.035(3) Uani 1 1 d . . .
H62A H 0.6021 -0.2947 0.2653 0.042 Uiso 1 1 calc R . .
H62B H 0.5507 -0.1636 0.2366 0.042 Uiso 1 1 calc R . .
C63 C 0.6146(6) -0.2113(13) 0.1756(5) 0.036(3) Uani 1 1 d . . .
H63 H 0.6642 -0.2527 0.1861 0.044 Uiso 1 1 calc R . .
C64 C 0.5607(7) -0.3066(15) 0.1228(6) 0.048(3) Uani 1 1 d . . .
H64A H 0.5688 -0.4021 0.1395 0.071 Uiso 1 1 calc R . .
H64B H 0.5682 -0.2996 0.0777 0.071 Uiso 1 1 calc R . .
H64C H 0.5108 -0.2791 0.1176 0.071 Uiso 1 1 calc R . .
C65 C 0.5272(6) 0.0374(13) 0.1083(5) 0.036(3) Uani 1 1 d . . .
C66 C 0.4755(6) -0.0264(16) 0.0525(5) 0.041(3) Uani 1 1 d . . .
H66 H 0.4879 -0.1076 0.0328 0.049 Uiso 1 1 calc R . .
C67 C 0.4059(6) 0.0280(15) 0.0254(6) 0.045(3) Uani 1 1 d . . .
H67 H 0.3700 -0.0173 -0.0119 0.055 Uiso 1 1 calc R . .
C68 C 0.3888(6) 0.1496(16) 0.0530(6) 0.045(3) Uani 1 1 d . . .
H68 H 0.3416 0.1889 0.0334 0.054 Uiso 1 1 calc R . .
C69 C 0.4398(6) 0.2127(14) 0.1084(6) 0.043(3) Uani 1 1 d . . .
H69 H 0.4281 0.2953 0.1274 0.051 Uiso 1 1 calc R . .
C70 C 0.5091(6) 0.1545(13) 0.1367(5) 0.036(3) Uani 1 1 d . . .
H70 H 0.5440 0.1964 0.1760 0.044 Uiso 1 1 calc R . .
C71 C 0.6570(6) -0.0440(14) 0.0763(5) 0.037(3) Uani 1 1 d . . .
C72 C 0.7233(6) -0.1044(14) 0.0891(6) 0.042(3) Uani 1 1 d . . .
H72 H 0.7460 -0.1492 0.1325 0.051 Uiso 1 1 calc R . .
C73 C 0.7586(8) -0.1019(16) 0.0403(8) 0.062(4) Uani 1 1 d . . .
H73 H 0.8052 -0.1431 0.0498 0.074 Uiso 1 1 calc R . .
C74 C 0.7233(9) -0.036(2) -0.0238(7) 0.072(5) Uani 1 1 d . . .
H74 H 0.7466 -0.0320 -0.0579 0.086 Uiso 1 1 calc R . .
C75 C 0.6550(9) 0.0217(17) -0.0378(7) 0.063(4) Uani 1 1 d . . .
H75 H 0.6303 0.0622 -0.0819 0.076 Uiso 1 1 calc R . .
C76 C 0.6233(7) 0.0198(14) 0.0135(6) 0.045(3) Uani 1 1 d . . .
H76 H 0.5775 0.0633 0.0052 0.054 Uiso 1 1 calc R . .
Cl1 Cl 0.87597(18) 0.5867(4) 0.14708(15) 0.0545(9) Uani 1 1 d . . .
Cl2 Cl 0.55805(17) 0.0298(3) 0.75154(14) 0.0447(8) Uani 1 1 d . . .
N1 N 0.2824(4) 1.1550(9) 0.2418(4) 0.0211(18) Uani 1 1 d . . .
N2 N 0.7353(5) 0.2590(11) 0.2094(5) 0.036(2) Uani 1 1 d . . .
O1 O 0.8398(7) 0.4962(17) 0.0935(6) 0.112(6) Uani 1 1 d . . .
O2 O 0.9338(6) 0.5116(11) 0.2002(6) 0.071(3) Uani 1 1 d . . .
O3 O 0.9075(6) 0.6946(14) 0.1214(6) 0.085(4) Uani 1 1 d . . .
O4 O 0.8278(6) 0.6373(13) 0.1810(5) 0.078(3) Uani 1 1 d . . .
O5 O 0.5433(6) -0.0449(13) 0.6889(5) 0.074(3) Uani 1 1 d . . .
O6 O 0.5525(6) 0.1757(11) 0.7360(5) 0.075(3) Uani 1 1 d . . .
O7 O 0.5099(8) -0.0021(18) 0.7875(8) 0.128(6) Uani 1 1 d . . .
O8 O 0.6307(6) -0.0012(13) 0.7966(5) 0.079(4) Uani 1 1 d . . .
P1 P 0.14925(14) 0.9463(3) 0.13691(13) 0.0288(7) Uani 1 1 d . . .
P2 P 0.16524(14) 0.7903(3) 0.27323(13) 0.0264(6) Uani 1 1 d . . .
P3 P 0.62051(14) -0.0290(4) 0.14804(12) 0.0298(6) Uani 1 1 d . . .
P4 P 0.66670(14) -0.0912(3) 0.30701(13) 0.0282(6) Uani 1 1 d . . .

loop_
_atom_site_aniso_label
_atom_site_aniso_U_11
_atom_site_aniso_U_22
_atom_site_aniso_U_33
_atom_site_aniso_U_23
_atom_site_aniso_U_13
_atom_site_aniso_U_12
Pd1 0.0252(4) 0.0232(5) 0.0303(4) 0.0024(4) 0.0131(3) -0.0017(4)
Pd2 0.0257(4) 0.0255(5) 0.0332(4) 0.0034(4) 0.0100(3) -0.0022(4)
C1 0.033(5) 0.029(7) 0.029(5) -0.003(5) 0.015(4) 0.000(5)
C2 0.037(5) 0.040(7) 0.026(5) 0.007(5) 0.014(4) 0.001(6)
C3 0.042(6) 0.030(7) 0.035(5) 0.011(5) 0.014(4) 0.015(6)
C4 0.037(6) 0.048(9) 0.028(5) -0.004(5) 0.009(5) 0.016(6)
C5 0.035(7) 0.052(10) 0.043(6) -0.004(6) 0.004(5) 0.007(6)
C6 0.027(6) 0.037(8) 0.049(6) 0.001(6) 0.008(5) 0.001(6)
C7 0.021(5) 0.039(8) 0.052(7) -0.001(6) 0.017(5) -0.001(5)
C8 0.028(5) 0.028(7) 0.032(5) 0.006(5) 0.011(4) 0.012(5)
C9 0.021(5) 0.029(7) 0.041(5) 0.008(5) 0.013(4) 0.005(5)
C10 0.019(5) 0.054(9) 0.018(4) -0.006(5) 0.004(4) 0.007(5)
C11 0.036(6) 0.033(7) 0.037(6) 0.000(5) 0.018(5) -0.008(5)
C12 0.026(5) 0.067(10) 0.040(6) 0.008(6) 0.018(4) 0.001(6)
C13 0.037(6) 0.034(7) 0.032(5) 0.010(5) 0.012(5) -0.016(5)
C14 0.038(6) 0.051(9) 0.031(6) 0.008(6) 0.011(5) 0.011(6)
C15 0.029(5) 0.022(7) 0.039(5) 0.010(5) 0.007(4) 0.002(5)
C16 0.043(7) 0.050(9) 0.042(6) 0.003(6) 0.018(5) 0.019(6)
C17 0.038(7) 0.040(9) 0.076(9) -0.005(7) 0.020(6) 0.015(7)
C18 0.052(8) 0.043(10) 0.074(9) 0.017(8) 0.004(7) 0.010(7)
C19 0.046(8) 0.051(10) 0.054(8) 0.021(7) -0.005(6) -0.004(7)
C20 0.028(6) 0.046(9) 0.044(6) -0.003(6) 0.009(5) -0.010(6)
C21 0.048(7) 0.037(7) 0.026(5) -0.001(5) 0.017(5) -0.003(6)
C22 0.054(7) 0.046(9) 0.037(6) -0.011(6) 0.028(6) 0.006(6)
C23 0.046(7) 0.048(9) 0.058(7) -0.006(6) 0.030(6) 0.008(6)
C24 0.034(6) 0.040(8) 0.038(6) 0.005(5) 0.014(5) -0.001(6)
C25 0.034(6) 0.032(8) 0.064(7) 0.001(6) 0.028(6) -0.005(6)
C26 0.063(8) 0.027(8) 0.037(6) -0.009(5) 0.016(5) 0.000(6)
C27 0.024(5) 0.028(7) 0.034(5) 0.011(5) 0.015(4) -0.001(5)
C28 0.034(6) 0.042(8) 0.052(6) -0.010(7) 0.020(5) -0.004(6)
C29 0.054(7) 0.049(9) 0.045(6) 0.012(6) 0.030(6) 0.022(6)
C30 0.053(7) 0.052(9) 0.065(8) 0.008(7) 0.033(6) 0.011(8)
C31 0.033(6) 0.066(10) 0.060(8) 0.010(6) 0.023(6) 0.004(7)
C32 0.035(6) 0.032(8) 0.072(8) 0.001(6) 0.029(6) -0.001(6)
C33 0.025(5) 0.037(7) 0.033(5) -0.004(5) 0.012(4) 0.004(5)
C34 0.040(6) 0.045(8) 0.049(6) 0.011(6) 0.027(5) 0.016(7)
C35 0.057(7) 0.047(8) 0.044(6) 0.015(7) 0.034(5) 0.010(7)
C36 0.054(7) 0.040(8) 0.034(5) 0.007(6) 0.018(5) 0.010(7)
C37 0.039(6) 0.037(8) 0.047(6) 0.005(5) 0.013(5) 0.005(5)
C38 0.034(6) 0.030(7) 0.042(6) 0.000(5) 0.018(5) -0.006(5)
C39 0.028(5) 0.020(6) 0.029(5) 0.003(4) 0.006(4) -0.003(5)
C40 0.041(6) 0.024(7) 0.040(6) 0.001(5) 0.009(5) -0.001(5)
C41 0.040(6) 0.030(7) 0.033(5) 0.007(5) 0.007(5) -0.002(5)
C42 0.027(6) 0.027(7) 0.047(6) 0.001(5) 0.004(5) 0.000(5)
C43 0.035(6) 0.040(8) 0.037(6) -0.001(6) 0.003(5) -0.014(6)
C44 0.032(6) 0.042(8) 0.050(7) -0.005(6) 0.005(5) -0.009(6)
C45 0.036(6) 0.041(8) 0.061(7) 0.003(6) 0.022(6) -0.009(6)
C46 0.034(6) 0.029(7) 0.036(5) -0.005(5) 0.013(5) -0.004(5)
C47 0.026(5) 0.026(7) 0.032(5) 0.004(5) 0.006(4) 0.001(5)
C48 0.027(5) 0.026(7) 0.029(5) 0.003(4) 0.008(4) 0.003(5)
C49 0.027(6) 0.040(8) 0.037(6) 0.010(5) 0.005(5) -0.005(5)
C50 0.040(7) 0.048(9) 0.043(6) 0.000(6) 0.014(5) -0.003(6)
C51 0.056(8) 0.063(11) 0.034(6) 0.025(6) -0.005(6) -0.016(8)
C52 0.036(6) 0.032(8) 0.065(8) 0.004(6) 0.003(6) 0.004(6)
C53 0.025(5) 0.026(6) 0.026(5) -0.002(4) 0.011(4) -0.002(5)
C54 0.045(7) 0.042(8) 0.037(6) 0.003(5) 0.022(5) 0.007(6)
C55 0.045(7) 0.049(9) 0.045(6) 0.027(6) 0.020(6) 0.016(6)
C56 0.036(6) 0.033(8) 0.058(7) 0.022(6) 0.018(5) 0.010(6)
C57 0.045(7) 0.038(8) 0.069(8) 0.010(6) 0.029(6) 0.018(6)
C58 0.029(6) 0.040(8) 0.044(6) 0.001(6) 0.020(5) 0.006(5)
C59 0.028(5) 0.040(8) 0.040(5) 0.008(6) 0.014(4) -0.005(6)
C60 0.030(5) 0.057(9) 0.050(6) -0.002(7) 0.021(5) 0.005(7)
C61 0.046(8) 0.058(12) 0.085(10) -0.023(9) 0.030(8) -0.001(7)
C62 0.030(6) 0.041(8) 0.036(6) 0.004(5) 0.015(5) -0.007(5)
C63 0.041(6) 0.031(7) 0.040(6) 0.000(5) 0.018(5) -0.015(6)
C64 0.067(9) 0.032(8) 0.044(7) -0.013(6) 0.018(6) -0.016(7)
C65 0.036(6) 0.045(8) 0.024(5) 0.012(5) 0.008(4) 0.003(5)
C66 0.037(6) 0.043(8) 0.044(6) -0.002(6) 0.015(5) -0.005(7)
C67 0.028(6) 0.068(10) 0.041(6) 0.009(6) 0.012(5) -0.008(6)
C68 0.028(6) 0.061(10) 0.048(7) 0.015(7) 0.016(5) 0.008(6)
C69 0.048(7) 0.040(8) 0.045(7) 0.011(6) 0.021(6) 0.008(6)
C70 0.037(6) 0.038(8) 0.034(6) -0.004(5) 0.011(5) 0.000(6)
C71 0.052(7) 0.027(7) 0.043(6) -0.006(5) 0.030(5) -0.023(6)
C72 0.041(7) 0.041(8) 0.051(7) 0.003(6) 0.023(6) -0.008(6)
C73 0.064(9) 0.046(10) 0.099(11) -0.032(9) 0.060(9) -0.023(8)
C74 0.103(12) 0.071(12) 0.069(9) -0.020(9) 0.066(9) -0.047(12)
C75 0.088(11) 0.061(11) 0.049(7) 0.001(7) 0.034(8) -0.024(9)
C76 0.059(8) 0.039(8) 0.043(6) -0.003(6) 0.023(6) -0.006(6)
Cl1 0.073(2) 0.057(2) 0.0468(15) -0.0061(17) 0.0367(15) -0.018(2)
Cl2 0.0553(18) 0.0426(19) 0.0408(14) 0.0020(13) 0.0224(14) 0.0188(15)
N1 0.016(4) 0.019(5) 0.029(4) 0.013(3) 0.008(3) -0.005(3)
N2 0.038(5) 0.023(6) 0.042(5) 0.009(4) 0.006(4) -0.004(4)
O1 0.130(10) 0.153(15) 0.078(7) -0.067(9) 0.069(7) -0.093(11)
O2 0.094(8) 0.042(7) 0.086(7) 0.008(5) 0.042(6) 0.008(6)
O3 0.081(7) 0.097(10) 0.084(7) 0.036(7) 0.038(6) -0.022(7)
O4 0.103(8) 0.069(8) 0.088(7) -0.001(6) 0.068(7) 0.011(7)
O5 0.092(7) 0.066(8) 0.049(5) -0.011(5) 0.002(5) 0.018(7)
O6 0.101(8) 0.033(6) 0.077(7) -0.005(5) 0.013(6) 0.035(6)
O7 0.150(12) 0.123(14) 0.172(13) 0.064(11) 0.134(11) 0.074(11)
O8 0.079(7) 0.072(9) 0.066(6) -0.009(6) -0.003(5) 0.030(6)
P1 0.0286(13) 0.032(2) 0.0281(12) 0.0031(12) 0.0121(10) 0.0012(13)
P2 0.0268(13) 0.0231(16) 0.0338(13) -0.0005(12) 0.0160(11) -0.0015(12)
P3 0.0293(13) 0.0299(16) 0.0311(12) 0.0007(14) 0.0112(10) -0.0019(15)
P4 0.0247(13) 0.0287(17) 0.0335(13) 0.0019(12) 0.0127(11) -0.0029(12)

loop_
_atom_type_symbol
_atom_type_description
_atom_type_scat_dispersion_real
_atom_type_scat_dispersion_imag
_atom_type_scat_source
C C 0.0033 0.0016 'International Tables Vol C Tables 4.2.6.8 and 6.1.1.4'
H H 0.0000 0.0000 'International Tables Vol C Tables 4.2.6.8 and 6.1.1.4'
N N 0.0061 0.0033 'International Tables Vol C Tables 4.2.6.8 and 6.1.1.4'
O O 0.0106 0.0060 'International Tables Vol C Tables 4.2.6.8 and 6.1.1.4'
P P 0.1023 0.0942 'International Tables Vol C Tables 4.2.6.8 and 6.1.1.4'
Cl Cl 0.1484 0.1585 'International Tables Vol C Tables 4.2.6.8 and 6.1.1.4'
Pd Pd -0.9988 1.0072 'International Tables Vol C Tables 4.2.6.8 and 6.1.1.4'

loop_
_geom_angle_atom_site_label_1
_geom_angle_atom_site_label_2
_geom_angle_atom_site_label_3
_geom_angle
_geom_angle_site_symmetry_1
_geom_angle_site_symmetry_3
_geom_angle_publ_flag
C10 Pd1 N1 80.2(4) . . ?
C10 Pd1 P2 96.0(3) . . ?
N1 Pd1 P2 172.6(2) . . ?
C10 Pd1 P1 176.4(3) . . ?
N1 Pd1 P1 99.1(2) . . ?
P2 Pd1 P1 84.35(10) . . ?
C39 Pd2 N2 78.9(4) . . ?
C39 Pd2 P4 93.6(3) . . ?
N2 Pd2 P4 170.9(3) . . ?
C39 Pd2 P3 169.6(3) . . ?
N2 Pd2 P3 103.3(3) . . ?
P4 Pd2 P3 84.97(11) . . ?
C2 C1 C10 120.8(10) . . ?
C1 C2 C3 121.2(9) . . ?
C2 C3 C8 119.4(10) . . ?
C2 C3 C4 122.7(9) . . ?
C8 C3 C4 117.9(11) . . ?
C5 C4 C3 122.4(11) . . ?
C4 C5 C6 119.2(11) . . ?
C7 C6 C5 121.9(12) . . ?
C6 C7 C8 119.6(11) . . ?
C7 C8 C3 118.9(10) . . ?
C7 C8 C9 123.2(9) . . ?
C3 C8 C9 117.9(10) . . ?
C10 C9 C8 121.2(9) . . ?
C10 C9 C11 118.9(9) . . ?
C8 C9 C11 119.7(9) . . ?
C9 C10 C1 119.3(9) . . ?
C9 C10 Pd1 111.8(7) . . ?
C1 C10 Pd1 128.5(8) . . ?
N1 C11 C9 106.8(8) . . ?
N1 C11 C12 111.0(8) . . ?
C9 C11 C12 109.1(10) . . ?
C20 C15 C16 119.2(11) . . ?
C20 C15 P1 122.5(9) . . ?
C16 C15 P1 118.0(8) . . ?
C17 C16 C15 121.6(12) . . ?
C16 C17 C18 120.0(13) . . ?
C19 C18 C17 118.5(14) . . ?
C18 C19 C20 121.6(13) . . ?
C15 C20 C19 119.1(12) . . ?
C22 C21 P1 126.6(9) . . ?
C21 C22 C23 130.2(10) . . ?
C25 C24 P1 111.6(8) . . ?
C24 C25 C26 113.7(9) . . ?
C24 C25 P2 104.7(9) . . ?
C26 C25 P2 111.0(8) . . ?
C32 C27 C28 119.1(10) . . ?
C32 C27 P2 121.3(9) . . ?
C28 C27 P2 119.6(8) . . ?
C29 C28 C27 119.9(11) . . ?
C28 C29 C30 120.0(13) . . ?
C31 C30 C29 119.7(12) . . ?
C30 C31 C32 120.7(13) . . ?
C31 C32 C27 120.5(13) . . ?
C38 C33 C34 117.9(11) . . ?
C38 C33 P2 121.1(9) . . ?
C34 C33 P2 121.1(8) . . ?
C35 C34 C33 120.5(10) . . ?
C34 C35 C36 120.4(11) . . ?
C37 C36 C35 119.3(12) . . ?
C38 C37 C36 120.4(11) . . ?
C37 C38 C33 121.6(11) . . ?
C40 C39 C48 120.8(9) . . ?
C40 C39 Pd2 128.1(8) . . ?
C48 C39 Pd2 110.8(7) . . ?
C41 C40 C39 119.2(11) . . ?
C40 C41 C42 122.1(10) . . ?
C43 C42 C41 120.3(10) . . ?
C43 C42 C47 121.2(11) . . ?
C41 C42 C47 118.5(10) . . ?
C44 C43 C42 119.8(11) . . ?
C43 C44 C45 118.3(10) . . ?
C46 C45 C44 122.3(11) . . ?
C45 C46 C47 121.0(10) . . ?
C46 C47 C48 123.8(9) . . ?
C46 C47 C42 117.4(9) . . ?
C48 C47 C42 118.8(10) . . ?
C39 C48 C47 120.5(9) . . ?
C39 C48 C49 119.1(9) . . ?
C47 C48 C49 120.3(10) . . ?
C48 C49 N2 106.6(8) . . ?
C48 C49 C50 109.4(10) . . ?
N2 C49 C50 111.3(10) . . ?
C54 C53 C58 117.7(10) . . ?
C54 C53 P4 125.1(8) . . ?
C58 C53 P4 117.1(8) . . ?
C55 C54 C53 121.9(10) . . ?
C54 C55 C56 121.9(11) . . ?
C57 C56 C55 118.4(11) . . ?
C56 C57 C58 121.7(11) . . ?
C57 C58 C53 118.3(11) . . ?
C60 C59 P4 129.4(10) . . ?
C59 C60 C61 130.9(10) . . ?
C63 C62 P4 111.5(7) . . ?
C64 C63 C62 112.9(9) . . ?
C64 C63 P3 117.1(9) . . ?
C62 C63 P3 105.4(8) . . ?
C70 C65 C66 119.8(11) . . ?
C70 C65 P3 117.4(8) . . ?
C66 C65 P3 122.9(10) . . ?
C67 C66 C65 120.1(13) . . ?
C66 C67 C68 119.8(12) . . ?
C69 C68 C67 120.2(11) . . ?
C68 C69 C70 119.5(12) . . ?
C65 C70 C69 120.6(11) . . ?
C72 C71 C76 119.8(10) . . ?
C72 C71 P3 118.6(9) . . ?
C76 C71 P3 121.0(10) . . ?
C71 C72 C73 121.5(13) . . ?
C72 C73 C74 117.9(14) . . ?
C75 C74 C73 120.8(11) . . ?
C76 C75 C74 118.8(14) . . ?
C71 C76 C75 121.1(13) . . ?
O1 Cl1 O3 110.4(7) . . ?
O1 Cl1 O4 110.8(7) . . ?
O3 Cl1 O4 111.5(8) . . ?
O1 Cl1 O2 109.0(9) . . ?
O3 Cl1 O2 108.7(7) . . ?
O4 Cl1 O2 106.3(6) . . ?
O7 Cl2 O5 112.9(10) . . ?
O7 Cl2 O8 107.9(8) . . ?
O5 Cl2 O8 109.2(6) . . ?
O7 Cl2 O6 108.4(8) . . ?
O5 Cl2 O6 109.1(7) . . ?
O8 Cl2 O6 109.3(7) . . ?
C14 N1 C11 108.1(8) . . ?
C14 N1 C13 107.2(8) . . ?
C11 N1 C13 110.3(7) . . ?
C14 N1 Pd1 105.8(6) . . ?
C11 N1 Pd1 107.7(6) . . ?
C13 N1 Pd1 117.4(6) . . ?
C52 N2 C51 104.7(10) . . ?
C52 N2 C49 106.9(9) . . ?
C51 N2 C49 110.7(9) . . ?
C52 N2 Pd2 108.5(7) . . ?
C51 N2 Pd2 118.6(8) . . ?
C49 N2 Pd2 106.9(7) . . ?
C21 P1 C15 102.8(5) . . ?
C21 P1 C24 105.5(6) . . ?
C15 P1 C24 104.9(5) . . ?
C21 P1 Pd1 123.8(4) . . ?
C15 P1 Pd1 111.9(4) . . ?
C24 P1 Pd1 106.4(4) . . ?
C33 P2 C27 109.0(5) . . ?
C33 P2 C25 105.2(6) . . ?
C27 P2 C25 104.4(5) . . ?
C33 P2 Pd1 118.3(4) . . ?
C27 P2 Pd1 109.1(4) . . ?
C25 P2 Pd1 109.9(4) . . ?
C71 P3 C65 105.5(5) . . ?
C71 P3 C63 104.1(6) . . ?
C65 P3 C63 108.1(5) . . ?
C71 P3 Pd2 114.6(4) . . ?
C65 P3 Pd2 119.2(4) . . ?
C63 P3 Pd2 104.2(3) . . ?
C59 P4 C53 103.2(5) . . ?
C59 P4 C62 102.4(5) . . ?
C53 P4 C62 103.9(5) . . ?
C59 P4 Pd2 119.2(5) . . ?
C53 P4 Pd2 116.9(3) . . ?
C62 P4 Pd2 109.4(4) . . ?

loop_
_geom_bond_atom_site_label_1
_geom_bond_atom_site_label_2
_geom_bond_distance
_geom_bond_site_symmetry_2
_geom_bond_publ_flag
Pd1 C10 2.097(9) . ?
Pd1 N1 2.136(8) . ?
Pd1 P2 2.243(3) . ?
Pd1 P1 2.348(3) . ?
Pd2 C39 2.089(10) . ?
Pd2 N2 2.135(10) . ?
Pd2 P4 2.242(3) . ?
Pd2 P3 2.366(3) . ?
C1 C2 1.362(14) . ?
C1 C10 1.414(14) . ?
C2 C3 1.409(17) . ?
C3 C8 1.418(14) . ?
C3 C4 1.430(15) . ?
C4 C5 1.328(18) . ?
C5 C6 1.399(17) . ?
C6 C7 1.368(16) . ?
C7 C8 1.415(16) . ?
C8 C9 1.437(14) . ?
C9 C10 1.375(16) . ?
C9 C11 1.514(14) . ?
C11 N1 1.500(12) . ?
C11 C12 1.550(16) . ?
C13 N1 1.513(12) . ?
C14 N1 1.481(15) . ?
C15 C20 1.377(16) . ?
C15 C16 1.410(15) . ?
C15 P1 1.841(11) . ?
C16 C17 1.319(19) . ?
C17 C18 1.44(2) . ?
C18 C19 1.35(2) . ?
C19 C20 1.40(2) . ?
C21 C22 1.329(16) . ?
C21 P1 1.798(10) . ?
C22 C23 1.469(17) . ?
C24 C25 1.525(17) . ?
C24 P1 1.848(12) . ?
C25 C26 1.532(16) . ?
C25 P2 1.866(13) . ?
C27 C32 1.382(15) . ?
C27 C28 1.395(18) . ?
C27 P2 1.842(10) . ?
C28 C29 1.385(15) . ?
C29 C30 1.392(19) . ?
C30 C31 1.37(2) . ?
C31 C32 1.377(17) . ?
C33 C38 1.390(14) . ?
C33 C34 1.405(16) . ?
C33 P2 1.808(12) . ?
C34 C35 1.382(18) . ?
C35 C36 1.390(16) . ?
C36 C37 1.381(17) . ?
C37 C38 1.372(16) . ?
C39 C40 1.389(14) . ?
C39 C48 1.399(15) . ?
C40 C41 1.371(15) . ?
C41 C42 1.416(16) . ?
C42 C43 1.414(15) . ?
C42 C47 1.420(15) . ?
C43 C44 1.378(16) . ?
C44 C45 1.426(17) . ?
C45 C46 1.348(15) . ?
C46 C47 1.408(15) . ?
C47 C48 1.408(14) . ?
C48 C49 1.507(14) . ?
C49 N2 1.508(13) . ?
C49 C50 1.513(18) . ?
C51 N2 1.503(13) . ?
C52 N2 1.497(17) . ?
C53 C54 1.380(14) . ?
C53 C58 1.431(14) . ?
C53 P4 1.819(11) . ?
C54 C55 1.334(17) . ?
C55 C56 1.377(17) . ?
C56 C57 1.369(17) . ?
C57 C58 1.393(17) . ?
C59 C60 1.338(19) . ?
C59 P4 1.790(11) . ?
C60 C61 1.46(2) . ?
C62 C63 1.535(14) . ?
C62 P4 1.820(11) . ?
C63 C64 1.534(16) . ?
C63 P3 1.869(13) . ?
C65 C70 1.373(17) . ?
C65 C66 1.386(16) . ?
C65 P3 1.840(11) . ?
C66 C67 1.386(16) . ?
C67 C68 1.393(19) . ?
C68 C69 1.372(18) . ?
C69 C70 1.396(16) . ?
C71 C72 1.362(17) . ?
C71 C76 1.373(17) . ?
C71 P3 1.831(10) . ?
C72 C73 1.386(16) . ?
C73 C74 1.40(2) . ?
C74 C75 1.39(2) . ?
C75 C76 1.379(17) . ?
Cl1 O1 1.393(11) . ?
Cl1 O3 1.400(11) . ?
Cl1 O4 1.426(10) . ?
Cl1 O2 1.466(11) . ?
Cl2 O7 1.404(12) . ?
Cl2 O5 1.409(10) . ?
Cl2 O8 1.437(10) . ?
Cl2 O6 1.445(11) . ?
